data_7063948
loop_
_publ_author_name
'Leitner, Zden\<ek'
'C\'isa\<rov\'a, Ivana'
'Kalb\'a\<cov\'a Vejpravov\'a, Jana'
'\<St\<epni\<cka, Petr'

_publ_section_title
;
 Synthesis and coordination behaviour of a protic phosphinoferrocene
 amidine
;
_journal_issue 36
_journal_name_full 'New Journal of Chemistry'
_journal_page_first 15723
_journal_page_last 15735
_journal_paper_doi 10.1039/D5NJ02886H
_journal_volume 49
_journal_year 2025
_chemical_formula_moiety 'C30 H29 Fe N2 O3 P Pd'
_chemical_formula_sum 'C30 H29 Fe N2 O3 P Pd'
_chemical_formula_weight 658.77
_space_group_crystal_system triclinic
_space_group_IT_number 2
_space_group_name_Hall '-P 1'
_space_group_name_H-M_alt 'P -1'
_atom_sites_solution_hydrogens mixed
_atom_sites_solution_primary direct
_atom_sites_solution_secondary difmap
_audit_creation_method SHELXL-2017/1
_audit_update_record
;
2025-07-02 deposited with the CCDC.	2025-08-04 downloaded from the CCDC.
;
_cell_angle_alpha 88.7620(10)
_cell_angle_beta 86.4970(10)
_cell_angle_gamma 64.4480(10)
_cell_formula_units_Z 2
_cell_length_a 8.5316(3)
_cell_length_b 9.2430(3)
_cell_length_c 18.3287(6)
_cell_measurement_reflns_used 9709
_cell_measurement_temperature 120(2)
_cell_measurement_theta_max 27.47
_cell_measurement_theta_min 2.65
_cell_volume 1301.54(8)
_computing_cell_refinement 'SAINT V8.40B (Bruker AXS LLC, 2019)'
_computing_data_collection 'Bruker Instrument Service v8.5.0.27 Release'
_computing_data_reduction 'SAINT V8.40B (Bruker AXS LLC, 2019)'
_computing_molecular_graphics 'PLATON (Spek, 2017)'
_computing_publication_material 'PLATON (Spek, 2017)'
_computing_structure_refinement 'SHELXL-2017/1 (Sheldrick, 2017)'
_computing_structure_solution 'SHELXT 2018 (Sheldrick, 2018)'
_diffrn_ambient_temperature 120(2)
_diffrn_measured_fraction_theta_full 0.999
_diffrn_measured_fraction_theta_max 0.997
_diffrn_measurement_device_type 'Bruker D8 VENTURE Kappa Duo'
_diffrn_measurement_method '\f and \w scans'
_diffrn_radiation_monochromator 'Quazar Mo multilayer optic'
_diffrn_radiation_source 'I\mS micro-focus sealed tube'
_diffrn_radiation_type MoK\a
_diffrn_radiation_wavelength 0.71073
_diffrn_reflns_av_R_equivalents 0.0212
_diffrn_reflns_av_unetI/netI 0.0119
_diffrn_reflns_Laue_measured_fraction_full 0.999
_diffrn_reflns_Laue_measured_fraction_max 0.997
_diffrn_reflns_limit_h_max 11
_diffrn_reflns_limit_h_min -11
_diffrn_reflns_limit_k_max 11
_diffrn_reflns_limit_k_min -12
_diffrn_reflns_limit_l_max 23
_diffrn_reflns_limit_l_min -23
_diffrn_reflns_number 47784
_diffrn_reflns_point_group_measured_fraction_full 0.999
_diffrn_reflns_point_group_measured_fraction_max 0.997
_diffrn_reflns_theta_full 25.242
_diffrn_reflns_theta_max 27.498
_diffrn_reflns_theta_min 2.227
_exptl_absorpt_coefficient_mu 1.346
_exptl_absorpt_correction_T_max 0.86
_exptl_absorpt_correction_T_min 0.79
_exptl_absorpt_correction_type multi-scan
_exptl_absorpt_process_details
;
Krause, L., Herbst-Irmer, R., Sheldrick, G. M., Stalke, D. (2015).
J. Appl. Cryst. 48, 3-10.
;
_exptl_crystal_colour orange
_exptl_crystal_density_diffrn 1.681
_exptl_crystal_description prism
_exptl_crystal_F_000 668
_exptl_crystal_size_max 0.32
_exptl_crystal_size_mid 0.14
_exptl_crystal_size_min 0.11
_refine_diff_density_max 0.390
_refine_diff_density_min -0.372
_refine_diff_density_rms 0.053
_refine_ls_extinction_method none
_refine_ls_goodness_of_fit_ref 1.082
_refine_ls_hydrogen_treatment constr
_refine_ls_matrix_type full
_refine_ls_number_parameters 345
_refine_ls_number_reflns 5967
_refine_ls_number_restraints 0
_refine_ls_restrained_S_all 1.082
_refine_ls_R_factor_all 0.0166
_refine_ls_R_factor_gt 0.0164
_refine_ls_shift/su_max 0.001
_refine_ls_shift/su_mean 0.000
_refine_ls_structure_factor_coef Fsqd
_refine_ls_weighting_details 'w=1/[\s^2^(Fo^2^)+(0.0141P)^2^+1.0619P] where P=(Fo^2^+2Fc^2^)/3'
_refine_ls_weighting_scheme calc
_refine_ls_wR_factor_gt 0.0408
_refine_ls_wR_factor_ref 0.0409
_reflns_Friedel_coverage 0.000
_reflns_number_gt 5885
_reflns_number_total 5967
_reflns_threshold_expression 'I > 2\s(I)'
_cod_data_source_file d5nj02886h2.cif
_cod_data_source_block zl277
_cod_depositor_comments 'Adding full bibliography for 7063939--7063948.cif.'
_cod_database_code 7063948
_shelx_shelxl_version_number 2017/1
_shelx_space_group_comment
;
The symmetry employed for this shelxl refinement is uniquely defined
by the following loop, which should always be used as a source of
symmetry information in preference to the above space-group names.
They are only intended as comments.
;
_shelx_estimated_absorpt_t_min 0.673
_shelx_estimated_absorpt_t_max 0.866

loop_
_space_group_symop_operation_xyz
'x, y, z'
'-x, -y, -z'

loop_
_atom_site_label
_atom_site_type_symbol
_atom_site_fract_x
_atom_site_fract_y
_atom_site_fract_z
_atom_site_U_iso_or_equiv
_atom_site_adp_type
_atom_site_occupancy
_atom_site_site_symmetry_order
_atom_site_calc_flag
_atom_site_refinement_flags_posn
_atom_site_refinement_flags_adp
_atom_site_refinement_flags_occupancy
_atom_site_disorder_assembly
_atom_site_disorder_group
Pd1 Pd 0.35792(2) 0.78717(2) 0.32236(2) 0.01015(3) Uani 1 1 d . . . . .
Fe1 Fe 0.83418(2) 0.60152(2) 0.22382(2) 0.01148(4) Uani 1 1 d . . . . .
P1 P 0.40404(4) 0.74685(4) 0.19704(2) 0.01073(6) Uani 1 1 d . . . . .
N1 N 0.58347(14) 0.57488(13) 0.34989(6) 0.0119(2) Uani 1 1 d . . . . .
N2 N 0.42165(15) 0.45762(14) 0.41001(6) 0.0151(2) Uani 1 1 d . . . . .
H2N H 0.326629 0.541205 0.400649 0.018 Uiso 1 1 d R U . . .
C1 C 0.75417(17) 0.54881(16) 0.32527(7) 0.0130(2) Uani 1 1 d . . . . .
C2 C 0.82775(18) 0.65998(17) 0.33099(7) 0.0164(3) Uani 1 1 d . . . . .
H2 H 0.770760 0.764921 0.351295 0.020 Uiso 1 1 calc R U . . .
C3 C 1.00255(19) 0.58517(19) 0.30069(8) 0.0200(3) Uani 1 1 d . . . . .
H3 H 1.082937 0.631344 0.297959 0.024 Uiso 1 1 calc R U . . .
C4 C 1.03595(18) 0.42955(18) 0.27525(8) 0.0197(3) Uani 1 1 d . . . . .
H4 H 1.142141 0.354144 0.252473 0.024 Uiso 1 1 calc R U . . .
C5 C 0.88177(17) 0.40661(16) 0.28996(7) 0.0156(3) Uani 1 1 d . . . . .
H5 H 0.866744 0.313845 0.278411 0.019 Uiso 1 1 calc R U . . .
C6 C 0.62149(17) 0.71000(16) 0.16397(7) 0.0130(2) Uani 1 1 d . . . . .
C7 C 0.70325(18) 0.81433(17) 0.17455(8) 0.0172(3) Uani 1 1 d . . . . .
H7 H 0.650758 0.916092 0.198124 0.021 Uiso 1 1 calc R U . . .
C8 C 0.87698(19) 0.73856(19) 0.14348(8) 0.0207(3) Uani 1 1 d . . . . .
H8 H 0.960225 0.781407 0.142539 0.025 Uiso 1 1 calc R U . . .
C9 C 0.90431(19) 0.58815(19) 0.11421(8) 0.0202(3) Uani 1 1 d . . . . .
H9 H 1.009176 0.512636 0.090554 0.024 Uiso 1 1 calc R U . . .
C10 C 0.74768(18) 0.56998(17) 0.12638(7) 0.0160(3) Uani 1 1 d . . . . .
H10 H 0.729677 0.480375 0.112059 0.019 Uiso 1 1 calc R U . . .
C11 C 0.57234(17) 0.45843(16) 0.38739(7) 0.0131(2) Uani 1 1 d . . . . .
H11 H 0.676986 0.369506 0.399211 0.016 Uiso 1 1 calc R U . . .
C12 C 0.27051(17) 0.90342(15) 0.13534(7) 0.0134(2) Uani 1 1 d . . . . .
C13 C 0.09945(18) 1.00380(17) 0.15818(8) 0.0186(3) Uani 1 1 d . . . . .
H13 H 0.055230 0.991022 0.205502 0.022 Uiso 1 1 calc R U . . .
C14 C -0.0070(2) 1.12247(18) 0.11227(9) 0.0241(3) Uani 1 1 d . . . . .
H14 H -0.124042 1.189283 0.127976 0.029 Uiso 1 1 calc R U . . .
C15 C 0.0574(2) 1.14358(18) 0.04360(8) 0.0229(3) Uani 1 1 d . . . . .
H15 H -0.014906 1.225906 0.012544 0.027 Uiso 1 1 calc R U . . .
C16 C 0.2271(2) 1.04443(18) 0.02038(8) 0.0209(3) Uani 1 1 d . . . . .
H16 H 0.270903 1.058194 -0.026874 0.025 Uiso 1 1 calc R U . . .
C17 C 0.33369(18) 0.92496(17) 0.06583(8) 0.0172(3) Uani 1 1 d . . . . .
H17 H 0.450175 0.857505 0.049574 0.021 Uiso 1 1 calc R U . . .
C18 C 0.39688(17) 0.56501(16) 0.16341(7) 0.0134(2) Uani 1 1 d . . . . .
C19 C 0.35107(18) 0.54929(17) 0.09332(8) 0.0180(3) Uani 1 1 d . . . . .
H19 H 0.310036 0.639278 0.061729 0.022 Uiso 1 1 calc R U . . .
C20 C 0.3654(2) 0.40197(19) 0.06961(8) 0.0228(3) Uani 1 1 d . . . . .
H20 H 0.332777 0.392188 0.021976 0.027 Uiso 1 1 calc R U . . .
C21 C 0.4266(2) 0.26959(18) 0.11474(9) 0.0238(3) Uani 1 1 d . . . . .
H21 H 0.436973 0.169119 0.098027 0.029 Uiso 1 1 calc R U . . .
C22 C 0.4728(2) 0.28398(18) 0.18428(9) 0.0236(3) Uani 1 1 d . . . . .
H22 H 0.515657 0.193155 0.215337 0.028 Uiso 1 1 calc R U . . .
C23 C 0.4565(2) 0.43130(17) 0.20873(8) 0.0189(3) Uani 1 1 d . . . . .
H23 H 0.486357 0.440983 0.256889 0.023 Uiso 1 1 calc R U . . .
C24 C 0.40764(18) 0.32606(17) 0.45223(8) 0.0166(3) Uani 1 1 d . . . . .
H24 H 0.476560 0.306840 0.496571 0.020 Uiso 1 1 calc R U . . .
C25 C 0.21828(19) 0.37767(19) 0.47646(8) 0.0224(3) Uani 1 1 d . . . . .
H25A H 0.176564 0.475679 0.506026 0.034 Uiso 1 1 calc R U . . .
H25B H 0.206536 0.292426 0.505652 0.034 Uiso 1 1 calc R U . . .
H25C H 0.149148 0.398322 0.433405 0.034 Uiso 1 1 calc R U . . .
C26 C 0.4797(2) 0.17327(19) 0.40703(10) 0.0299(4) Uani 1 1 d . . . . .
H26A H 0.407639 0.188121 0.365351 0.045 Uiso 1 1 calc R U . . .
H26B H 0.478682 0.084970 0.437316 0.045 Uiso 1 1 calc R U . . .
H26C H 0.599371 0.147958 0.389195 0.045 Uiso 1 1 calc R U . . .
O1 O -0.12941(13) 1.03152(13) 0.31193(6) 0.0223(2) Uani 1 1 d . . . . .
O2 O 0.13406(14) 0.78211(13) 0.51028(6) 0.0215(2) Uani 1 1 d . . . . .
O3 O -0.01686(13) 0.88110(12) 0.41018(5) 0.01655(19) Uani 1 1 d . . . . .
C31 C 0.23188(17) 0.92241(16) 0.41786(7) 0.0148(3) Uani 1 1 d . . . . .
H31 H 0.298127 0.955680 0.449509 0.018 Uiso 1 1 d R U . . .
C32 C 0.14840(17) 1.00174(15) 0.35380(7) 0.0146(2) Uani 1 1 d . . . . .
H32 H 0.147785 1.095039 0.333585 0.018 Uiso 1 1 d R U . . .
C33 C -0.01156(18) 0.98009(16) 0.35218(7) 0.0157(3) Uani 1 1 d . . . . .
C34 C 0.12363(17) 0.85244(16) 0.45362(7) 0.0152(3) Uani 1 1 d . . . . .

loop_
_atom_site_aniso_label
_atom_site_aniso_U_11
_atom_site_aniso_U_22
_atom_site_aniso_U_33
_atom_site_aniso_U_23
_atom_site_aniso_U_13
_atom_site_aniso_U_12
Pd1 0.00944(5) 0.00914(5) 0.01043(5) 0.00067(3) -0.00005(3) -0.00275(4)
Fe1 0.00993(9) 0.01242(9) 0.01208(9) 0.00323(7) -0.00126(7) -0.00486(7)
P1 0.01036(14) 0.01008(14) 0.01064(14) 0.00132(11) -0.00102(11) -0.00336(12)
N1 0.0108(5) 0.0123(5) 0.0115(5) 0.0013(4) -0.0005(4) -0.0040(4)
N2 0.0118(5) 0.0146(5) 0.0172(5) 0.0051(4) 0.0000(4) -0.0044(4)
C1 0.0118(6) 0.0145(6) 0.0116(6) 0.0043(5) -0.0028(5) -0.0045(5)
C2 0.0182(7) 0.0208(7) 0.0134(6) 0.0016(5) -0.0033(5) -0.0111(6)
C3 0.0161(7) 0.0304(8) 0.0174(6) 0.0068(6) -0.0060(5) -0.0136(6)
C4 0.0112(6) 0.0229(7) 0.0200(7) 0.0089(5) -0.0019(5) -0.0029(5)
C5 0.0136(6) 0.0126(6) 0.0168(6) 0.0059(5) -0.0007(5) -0.0025(5)
C6 0.0123(6) 0.0146(6) 0.0118(6) 0.0041(5) -0.0025(5) -0.0055(5)
C7 0.0178(6) 0.0146(6) 0.0204(7) 0.0078(5) -0.0052(5) -0.0080(5)
C8 0.0180(7) 0.0272(7) 0.0213(7) 0.0131(6) -0.0046(5) -0.0140(6)
C9 0.0144(6) 0.0301(8) 0.0134(6) 0.0049(5) 0.0006(5) -0.0075(6)
C10 0.0145(6) 0.0200(7) 0.0118(6) 0.0000(5) -0.0006(5) -0.0058(5)
C11 0.0131(6) 0.0131(6) 0.0117(6) 0.0011(5) -0.0019(5) -0.0042(5)
C12 0.0143(6) 0.0117(6) 0.0141(6) 0.0020(5) -0.0037(5) -0.0053(5)
C13 0.0173(7) 0.0175(7) 0.0162(6) 0.0018(5) -0.0013(5) -0.0031(5)
C14 0.0181(7) 0.0204(7) 0.0240(7) 0.0019(6) -0.0035(6) 0.0010(6)
C15 0.0244(7) 0.0188(7) 0.0223(7) 0.0080(6) -0.0102(6) -0.0054(6)
C16 0.0235(7) 0.0251(7) 0.0160(6) 0.0071(6) -0.0053(5) -0.0119(6)
C17 0.0156(6) 0.0186(7) 0.0162(6) 0.0030(5) -0.0022(5) -0.0061(5)
C18 0.0110(6) 0.0142(6) 0.0150(6) -0.0013(5) 0.0014(5) -0.0056(5)
C19 0.0159(6) 0.0191(7) 0.0181(7) -0.0005(5) -0.0028(5) -0.0063(5)
C20 0.0223(7) 0.0269(8) 0.0197(7) -0.0072(6) -0.0018(6) -0.0108(6)
C21 0.0269(8) 0.0190(7) 0.0274(8) -0.0091(6) 0.0044(6) -0.0120(6)
C22 0.0328(8) 0.0148(7) 0.0231(7) 0.0000(5) 0.0012(6) -0.0105(6)
C23 0.0258(7) 0.0162(7) 0.0155(6) 0.0001(5) -0.0008(5) -0.0098(6)
C24 0.0157(6) 0.0185(6) 0.0170(6) 0.0052(5) 0.0000(5) -0.0091(5)
C25 0.0181(7) 0.0282(8) 0.0210(7) 0.0026(6) 0.0046(5) -0.0108(6)
C26 0.0275(8) 0.0207(8) 0.0430(10) -0.0045(7) 0.0131(7) -0.0135(7)
O1 0.0137(5) 0.0285(6) 0.0203(5) 0.0020(4) -0.0016(4) -0.0050(4)
O2 0.0227(5) 0.0202(5) 0.0160(5) 0.0024(4) 0.0025(4) -0.0046(4)
O3 0.0158(5) 0.0183(5) 0.0161(5) 0.0006(4) 0.0008(4) -0.0081(4)
C31 0.0146(6) 0.0136(6) 0.0144(6) -0.0036(5) 0.0014(5) -0.0045(5)
C32 0.0137(6) 0.0100(6) 0.0176(6) -0.0011(5) 0.0015(5) -0.0030(5)
C33 0.0142(6) 0.0133(6) 0.0154(6) -0.0016(5) 0.0025(5) -0.0024(5)
C34 0.0142(6) 0.0116(6) 0.0149(6) -0.0041(5) 0.0022(5) -0.0010(5)

loop_
_atom_type_symbol
_atom_type_description
_atom_type_scat_dispersion_real
_atom_type_scat_dispersion_imag
_atom_type_scat_source
C C 0.0033 0.0016 'International Tables Vol C Tables 4.2.6.8 and 6.1.1.4'
H H 0.0000 0.0000 'International Tables Vol C Tables 4.2.6.8 and 6.1.1.4'
Fe Fe 0.3463 0.8444 'International Tables Vol C Tables 4.2.6.8 and 6.1.1.4'
N N 0.0061 0.0033 'International Tables Vol C Tables 4.2.6.8 and 6.1.1.4'
O O 0.0106 0.0060 'International Tables Vol C Tables 4.2.6.8 and 6.1.1.4'
P P 0.1023 0.0942 'International Tables Vol C Tables 4.2.6.8 and 6.1.1.4'
Pd Pd -0.9988 1.0072 'International Tables Vol C Tables 4.2.6.8 and 6.1.1.4'

loop_
_geom_angle_atom_site_label_1
_geom_angle_atom_site_label_2
_geom_angle_atom_site_label_3
_geom_angle
_geom_angle_site_symmetry_1
_geom_angle_site_symmetry_3
_geom_angle_publ_flag
C32 Pd1 C31 39.75(5) . . ?
C32 Pd1 N1 149.94(5) . . ?
C31 Pd1 N1 110.28(5) . . ?
C32 Pd1 P1 114.26(4) . . ?
C31 Pd1 P1 153.88(4) . . ?
N1 Pd1 P1 95.50(3) . . ?
C7 Fe1 C3 119.10(6) . . ?
C7 Fe1 C6 41.48(5) . . ?
C3 Fe1 C6 156.49(6) . . ?
C7 Fe1 C4 156.04(6) . . ?
C3 Fe1 C4 40.97(6) . . ?
C6 Fe1 C4 161.46(6) . . ?
C7 Fe1 C8 41.08(6) . . ?
C3 Fe1 C8 104.48(6) . . ?
C6 Fe1 C8 69.28(5) . . ?
C4 Fe1 C8 121.00(6) . . ?
C7 Fe1 C2 104.25(6) . . ?
C3 Fe1 C2 41.05(6) . . ?
C6 Fe1 C2 121.16(6) . . ?
C4 Fe1 C2 69.08(6) . . ?
C8 Fe1 C2 120.12(6) . . ?
C7 Fe1 C10 69.17(6) . . ?
C3 Fe1 C10 159.35(6) . . ?
C6 Fe1 C10 41.15(5) . . ?
C4 Fe1 C10 124.73(6) . . ?
C8 Fe1 C10 68.51(6) . . ?
C2 Fe1 C10 159.35(6) . . ?
C7 Fe1 C9 68.92(6) . . ?
C3 Fe1 C9 121.72(6) . . ?
C6 Fe1 C9 69.03(5) . . ?
C4 Fe1 C9 107.82(6) . . ?
C8 Fe1 C9 40.58(6) . . ?
C2 Fe1 C9 157.05(6) . . ?
C10 Fe1 C9 40.57(5) . . ?
C7 Fe1 C5 159.98(6) . . ?
C3 Fe1 C5 68.86(6) . . ?
C6 Fe1 C5 124.79(5) . . ?
C4 Fe1 C5 40.90(5) . . ?
C8 Fe1 C5 158.66(6) . . ?
C2 Fe1 C5 68.94(6) . . ?
C10 Fe1 C5 110.25(6) . . ?
C9 Fe1 C5 124.52(6) . . ?
C7 Fe1 C1 122.19(6) . . ?
C3 Fe1 C1 68.44(5) . . ?
C6 Fe1 C1 108.25(5) . . ?
C4 Fe1 C1 68.49(5) . . ?
C8 Fe1 C1 157.47(6) . . ?
C2 Fe1 C1 40.65(5) . . ?
C10 Fe1 C1 125.26(5) . . ?
C9 Fe1 C1 161.18(6) . . ?
C5 Fe1 C1 40.70(5) . . ?
C6 P1 C12 102.14(6) . . ?
C6 P1 C18 99.50(6) . . ?
C12 P1 C18 104.02(6) . . ?
C6 P1 Pd1 113.10(4) . . ?
C12 P1 Pd1 119.88(4) . . ?
C18 P1 Pd1 115.50(4) . . ?
C11 N1 C1 115.25(11) . . ?
C11 N1 Pd1 122.47(9) . . ?
C1 N1 Pd1 122.21(8) . . ?
C11 N2 C24 123.63(11) . . ?
C11 N2 H2N 117.8 . . ?
C24 N2 H2N 118.5 . . ?
N1 C1 C2 125.84(12) . . ?
N1 C1 C5 125.76(12) . . ?
C2 C1 C5 108.40(12) . . ?
N1 C1 Fe1 127.36(9) . . ?
C2 C1 Fe1 68.82(7) . . ?
C5 C1 Fe1 69.30(7) . . ?
C1 C2 C3 107.62(12) . . ?
C1 C2 Fe1 70.53(8) . . ?
C3 C2 Fe1 69.12(8) . . ?
C1 C2 H2 126.2 . . ?
C3 C2 H2 126.2 . . ?
Fe1 C2 H2 125.7 . . ?
C4 C3 C2 108.37(12) . . ?
C4 C3 Fe1 69.79(8) . . ?
C2 C3 Fe1 69.83(8) . . ?
C4 C3 H3 125.8 . . ?
C2 C3 H3 125.8 . . ?
Fe1 C3 H3 126.2 . . ?
C3 C4 C5 108.05(12) . . ?
C3 C4 Fe1 69.24(8) . . ?
C5 C4 Fe1 70.13(8) . . ?
C3 C4 H4 126.0 . . ?
C5 C4 H4 126.0 . . ?
Fe1 C4 H4 126.2 . . ?
C4 C5 C1 107.54(12) . . ?
C4 C5 Fe1 68.97(8) . . ?
C1 C5 Fe1 70.00(7) . . ?
C4 C5 H5 126.2 . . ?
C1 C5 H5 126.2 . . ?
Fe1 C5 H5 126.4 . . ?
C10 C6 C7 107.21(12) . . ?
C10 C6 P1 127.29(10) . . ?
C7 C6 P1 125.42(10) . . ?
C10 C6 Fe1 69.98(7) . . ?
C7 C6 Fe1 68.86(7) . . ?
P1 C6 Fe1 123.77(7) . . ?
C8 C7 C6 108.02(13) . . ?
C8 C7 Fe1 70.15(8) . . ?
C6 C7 Fe1 69.67(7) . . ?
C8 C7 H7 126.0 . . ?
C6 C7 H7 126.0 . . ?
Fe1 C7 H7 125.8 . . ?
C9 C8 C7 108.29(12) . . ?
C9 C8 Fe1 70.19(8) . . ?
C7 C8 Fe1 68.76(8) . . ?
C9 C8 H8 125.9 . . ?
C7 C8 H8 125.9 . . ?
Fe1 C8 H8 126.8 . . ?
C8 C9 C10 108.17(13) . . ?
C8 C9 Fe1 69.24(8) . . ?
C10 C9 Fe1 69.51(8) . . ?
C8 C9 H9 125.9 . . ?
C10 C9 H9 125.9 . . ?
Fe1 C9 H9 126.9 . . ?
C9 C10 C6 108.31(13) . . ?
C9 C10 Fe1 69.91(8) . . ?
C6 C10 Fe1 68.86(7) . . ?
C9 C10 H10 125.8 . . ?
C6 C10 H10 125.8 . . ?
Fe1 C10 H10 127.0 . . ?
N1 C11 N2 123.21(12) . . ?
N1 C11 H11 118.4 . . ?
N2 C11 H11 118.4 . . ?
C13 C12 C17 118.93(12) . . ?
C13 C12 P1 118.84(10) . . ?
C17 C12 P1 122.22(10) . . ?
C14 C13 C12 120.48(13) . . ?
C14 C13 H13 119.8 . . ?
C12 C13 H13 119.8 . . ?
C15 C14 C13 120.13(14) . . ?
C15 C14 H14 119.9 . . ?
C13 C14 H14 119.9 . . ?
C16 C15 C14 119.83(13) . . ?
C16 C15 H15 120.1 . . ?
C14 C15 H15 120.1 . . ?
C15 C16 C17 120.29(14) . . ?
C15 C16 H16 119.9 . . ?
C17 C16 H16 119.9 . . ?
C16 C17 C12 120.33(13) . . ?
C16 C17 H17 119.8 . . ?
C12 C17 H17 119.8 . . ?
C23 C18 C19 118.88(13) . . ?
C23 C18 P1 117.12(10) . . ?
C19 C18 P1 123.72(10) . . ?
C20 C19 C18 120.05(13) . . ?
C20 C19 H19 120.0 . . ?
C18 C19 H19 120.0 . . ?
C21 C20 C19 120.58(14) . . ?
C21 C20 H20 119.7 . . ?
C19 C20 H20 119.7 . . ?
C22 C21 C20 119.76(14) . . ?
C22 C21 H21 120.1 . . ?
C20 C21 H21 120.1 . . ?
C21 C22 C23 119.98(14) . . ?
C21 C22 H22 120.0 . . ?
C23 C22 H22 120.0 . . ?
C22 C23 C18 120.73(14) . . ?
C22 C23 H23 119.6 . . ?
C18 C23 H23 119.6 . . ?
N2 C24 C25 108.21(11) . . ?
N2 C24 C26 110.65(12) . . ?
C25 C24 C26 111.69(13) . . ?
N2 C24 H24 108.7 . . ?
C25 C24 H24 108.7 . . ?
C26 C24 H24 108.7 . . ?
C24 C25 H25A 109.5 . . ?
C24 C25 H25B 109.5 . . ?
H25A C25 H25B 109.5 . . ?
C24 C25 H25C 109.5 . . ?
H25A C25 H25C 109.5 . . ?
H25B C25 H25C 109.5 . . ?
C24 C26 H26A 109.5 . . ?
C24 C26 H26B 109.5 . . ?
H26A C26 H26B 109.5 . . ?
C24 C26 H26C 109.5 . . ?
H26A C26 H26C 109.5 . . ?
H26B C26 H26C 109.5 . . ?
C33 O3 C34 108.39(10) . . ?
C32 C31 C34 107.19(12) . . ?
C32 C31 Pd1 68.67(7) . . ?
C34 C31 Pd1 108.62(9) . . ?
C32 C31 H31 127.1 . . ?
C34 C31 H31 116.6 . . ?
Pd1 C31 H31 119.1 . . ?
C31 C32 C33 106.50(12) . . ?
C31 C32 Pd1 71.58(7) . . ?
C33 C32 Pd1 108.45(9) . . ?
C31 C32 H32 126.7 . . ?
C33 C32 H32 117.6 . . ?
Pd1 C32 H32 116.8 . . ?
O1 C33 O3 119.34(13) . . ?
O1 C33 C32 131.76(13) . . ?
O3 C33 C32 108.89(11) . . ?
O2 C34 O3 119.18(13) . . ?
O2 C34 C31 132.16(14) . . ?
O3 C34 C31 108.65(11) . . ?

loop_
_geom_bond_atom_site_label_1
_geom_bond_atom_site_label_2
_geom_bond_distance
_geom_bond_site_symmetry_2
_geom_bond_publ_flag
Pd1 C32 2.0798(13) . ?
Pd1 C31 2.1183(13) . ?
Pd1 N1 2.1509(11) . ?
Pd1 P1 2.3174(3) . ?
Fe1 C7 2.0208(13) . ?
Fe1 C3 2.0302(14) . ?
Fe1 C6 2.0316(13) . ?
Fe1 C4 2.0375(14) . ?
Fe1 C8 2.0393(14) . ?
Fe1 C2 2.0396(14) . ?
Fe1 C10 2.0466(14) . ?
Fe1 C9 2.0518(14) . ?
Fe1 C5 2.0530(13) . ?
Fe1 C1 2.0623(13) . ?
P1 C6 1.8032(13) . ?
P1 C12 1.8262(13) . ?
P1 C18 1.8293(14) . ?
N1 C11 1.2992(17) . ?
N1 C1 1.4158(16) . ?
N2 C11 1.3296(17) . ?
N2 C24 1.4714(17) . ?
N2 H2N 0.8686 . ?
C1 C2 1.4248(19) . ?
C1 C5 1.4310(18) . ?
C2 C3 1.427(2) . ?
C2 H2 0.9500 . ?
C3 C4 1.424(2) . ?
C3 H3 0.9500 . ?
C4 C5 1.4292(19) . ?
C4 H4 0.9500 . ?
C5 H5 0.9500 . ?
C6 C10 1.4334(19) . ?
C6 C7 1.4350(19) . ?
C7 C8 1.425(2) . ?
C7 H7 0.9500 . ?
C8 C9 1.419(2) . ?
C8 H8 0.9500 . ?
C9 C10 1.4210(19) . ?
C9 H9 0.9500 . ?
C10 H10 0.9500 . ?
C11 H11 0.9500 . ?
C12 C13 1.3928(19) . ?
C12 C17 1.3969(19) . ?
C13 C14 1.389(2) . ?
C13 H13 0.9500 . ?
C14 C15 1.386(2) . ?
C14 H14 0.9500 . ?
C15 C16 1.384(2) . ?
C15 H15 0.9500 . ?
C16 C17 1.3881(19) . ?
C16 H16 0.9500 . ?
C17 H17 0.9500 . ?
C18 C23 1.3933(19) . ?
C18 C19 1.3937(19) . ?
C19 C20 1.391(2) . ?
C19 H19 0.9500 . ?
C20 C21 1.383(2) . ?
C20 H20 0.9500 . ?
C21 C22 1.382(2) . ?
C21 H21 0.9500 . ?
C22 C23 1.389(2) . ?
C22 H22 0.9500 . ?
C23 H23 0.9500 . ?
C24 C25 1.5138(19) . ?
C24 C26 1.516(2) . ?
C24 H24 1.0000 . ?
C25 H25A 0.9800 . ?
C25 H25B 0.9800 . ?
C25 H25C 0.9800 . ?
C26 H26A 0.9800 . ?
C26 H26B 0.9800 . ?
C26 H26C 0.9800 . ?
O1 C33 1.2019(18) . ?
O2 C34 1.2005(17) . ?
O3 C33 1.3990(16) . ?
O3 C34 1.4051(17) . ?
C31 C32 1.4276(19) . ?
C31 C34 1.4572(19) . ?
C31 H31 0.9738 . ?
C32 C33 1.4643(19) . ?
C32 H32 0.9293 . ?
